data_1502917
loop_
_publ_author_name
'Beyeh, N. Kodiah'
'Valkonen, Arto'
'Rissanen, Kari'

_publ_section_title
;
 Piperazine bridged resorcinarene cages.
;
_journal_issue 7
_journal_name_full 'Organic letters'
_journal_page_first 1392
_journal_page_last 1395
_journal_paper_doi 10.1021/ol100407f
_journal_volume 12
_journal_year 2010
_chemical_formula_moiety '2(C104 H136 N8 O16), 7(C H4 O), 8(C3 H6 O)'
_chemical_formula_sum 'C119.5 H174 N8 O23.5'
_chemical_formula_weight 2098.67
_chemical_name_systematic
;
 ?
;
_space_group_IT_number 15
_symmetry_cell_setting monoclinic
_symmetry_space_group_name_Hall '-C 2yc'
_symmetry_space_group_name_H-M 'C 1 2/c 1'
_atom_sites_solution_hydrogens geom
_atom_sites_solution_primary direct
_atom_sites_solution_secondary difmap
_audit_creation_method SHELXL-97
_cell_angle_alpha 90.00
_cell_angle_beta 95.2540(10)
_cell_angle_gamma 90.00
_cell_formula_units_Z 4
_cell_length_a 14.8430(3)
_cell_length_b 24.4118(5)
_cell_length_c 32.8037(6)
_cell_measurement_reflns_used 12604
_cell_measurement_temperature 123(2)
_cell_measurement_theta_max 28.283
_cell_measurement_theta_min 0.407
_cell_volume 11836.3(4)
_computing_structure_refinement 'SHELXL-97 (Sheldrick, 2008)'
_diffrn_ambient_temperature 123(2)
_diffrn_measured_fraction_theta_full 0.987
_diffrn_measured_fraction_theta_max 0.987
_diffrn_radiation_monochromator graphite
_diffrn_radiation_source 'fine-focus sealed tube'
_diffrn_radiation_type MoK\a
_diffrn_radiation_wavelength 0.71073
_diffrn_reflns_av_R_equivalents 0.0676
_diffrn_reflns_av_sigmaI/netI 0.0920
_diffrn_reflns_limit_h_max 17
_diffrn_reflns_limit_h_min -17
_diffrn_reflns_limit_k_max 20
_diffrn_reflns_limit_k_min -28
_diffrn_reflns_limit_l_max 28
_diffrn_reflns_limit_l_min -39
_diffrn_reflns_number 35583
_diffrn_reflns_theta_full 25.00
_diffrn_reflns_theta_max 25.00
_diffrn_reflns_theta_min 2.76
_exptl_absorpt_coefficient_mu 0.081
_exptl_absorpt_correction_T_max 0.9839
_exptl_absorpt_correction_T_min 0.9839
_exptl_absorpt_correction_type multi-scan
_exptl_absorpt_process_details 'Sadabs (Sheldrick, 1996)'
_exptl_crystal_colour pink
_exptl_crystal_density_diffrn 1.178
_exptl_crystal_density_method 'not measured'
_exptl_crystal_description prism
_exptl_crystal_F_000 4540
_exptl_crystal_size_max 0.20
_exptl_crystal_size_mid 0.20
_exptl_crystal_size_min 0.20
_refine_diff_density_max 0.443
_refine_diff_density_min -0.352
_refine_diff_density_rms 0.059
_refine_ls_extinction_method none
_refine_ls_goodness_of_fit_ref 1.020
_refine_ls_hydrogen_treatment constr
_refine_ls_matrix_type full
_refine_ls_number_parameters 724
_refine_ls_number_reflns 10287
_refine_ls_number_restraints 5
_refine_ls_restrained_S_all 1.022
_refine_ls_R_factor_all 0.1325
_refine_ls_R_factor_gt 0.0729
_refine_ls_shift/su_max 0.001
_refine_ls_shift/su_mean 0.000
_refine_ls_structure_factor_coef Fsqd
_refine_ls_weighting_details 'calc w=1/[\s^2^(Fo^2^)+(0.0487P)^2^+36.6915P] where P=(Fo^2^+2Fc^2^)/3'
_refine_ls_weighting_scheme calc
_refine_ls_wR_factor_gt 0.1435
_refine_ls_wR_factor_ref 0.1708
_reflns_number_gt 6257
_reflns_number_total 10287
_reflns_threshold_expression >2\s(I)
_cod_data_source_file ol100407f_si_002.cif
_cod_data_source_block 2b_I
_cod_original_sg_symbol_H-M C2/c
_cod_original_formula_sum 'C119.50 H174 N8 O23.50'
_cod_database_code 1502917

loop_
_symmetry_equiv_pos_as_xyz
'x, y, z'
'-x, y, -z+1/2'
'x+1/2, y+1/2, z'
'-x+1/2, y+1/2, -z+1/2'
'-x, -y, -z'
'x, -y, z-1/2'
'-x+1/2, -y+1/2, -z'
'x+1/2, -y+1/2, z-1/2'

loop_
_atom_site_label
_atom_site_type_symbol
_atom_site_fract_x
_atom_site_fract_y
_atom_site_fract_z
_atom_site_U_iso_or_equiv
_atom_site_adp_type
_atom_site_occupancy
_atom_site_symmetry_multiplicity
_atom_site_calc_flag
_atom_site_refinement_flags
_atom_site_disorder_assembly
_atom_site_disorder_group
O2 O 0.42487(15) 0.10544(9) 0.92823(7) 0.0273(6) Uani 1 1 d . . .
H2 H 0.4406 0.0725 0.9270 0.041 Uiso 1 1 calc R . .
O4 O 0.53494(16) 0.27768(9) 0.88730(7) 0.0271(6) Uani 1 1 d . . .
H4 H 0.4840 0.2777 0.8738 0.041 Uiso 1 1 calc R . .
O12 O 0.66145(16) -0.08149(10) 0.82315(7) 0.0290(6) Uani 1 1 d . . .
H12 H 0.7074 -0.0727 0.8115 0.044 Uiso 1 1 calc R . .
O14 O 0.46714(15) -0.00203(10) 0.91433(7) 0.0272(6) Uani 1 1 d . . .
H14 H 0.4287 -0.0139 0.8961 0.041 Uiso 1 1 calc R . .
O22 O 0.89406(16) 0.11948(9) 0.73239(7) 0.0254(6) Uani 1 1 d . . .
H22 H 0.8904 0.1524 0.7396 0.038 Uiso 1 1 calc R . .
O24 O 0.79787(17) -0.05429(9) 0.77728(7) 0.0285(6) Uani 1 1 d . . .
H24 H 0.7749 -0.0547 0.7529 0.043 Uiso 1 1 calc R . .
O32 O 0.65058(16) 0.31474(9) 0.83469(7) 0.0256(6) Uani 1 1 d D . .
H32 H 0.6143 0.3041 0.8512 0.038 Uiso 1 1 calc R . .
O34 O 0.85246(16) 0.22503(9) 0.75197(6) 0.0250(6) Uani 1 1 d . . .
H34 H 0.8153 0.2377 0.7335 0.038 Uiso 1 1 calc R . .
C1 C 0.5874(2) 0.12230(13) 0.93622(9) 0.0193(8) Uani 1 1 d . . .
C2 C 0.4987(2) 0.13879(14) 0.92427(10) 0.0212(8) Uani 1 1 d . . .
C3 C 0.4796(2) 0.19116(14) 0.90855(10) 0.0207(8) Uani 1 1 d . . .
C4 C 0.5523(2) 0.22632(13) 0.90387(10) 0.0215(8) Uani 1 1 d . . .
C5 C 0.6420(2) 0.21151(13) 0.91488(9) 0.0202(8) Uani 1 1 d . . .
C6 C 0.6569(2) 0.15940(13) 0.93091(9) 0.0201(8) Uani 1 1 d . . .
H6 H 0.7174 0.1484 0.9387 0.024 Uiso 1 1 calc R . .
C7 C 0.6061(2) 0.06524(13) 0.95373(9) 0.0204(8) Uani 1 1 d . . .
H7 H 0.5493 0.0532 0.9653 0.024 Uiso 1 1 calc R . .
C8 C 0.6809(2) 0.06422(14) 0.98931(10) 0.0252(8) Uani 1 1 d . . .
H8A H 0.7392 0.0740 0.9788 0.030 Uiso 1 1 calc R . .
H8B H 0.6674 0.0922 1.0097 0.030 Uiso 1 1 calc R . .
C9 C 0.6905(3) 0.00858(15) 1.01040(11) 0.0341(9) Uani 1 1 d . . .
H9A H 0.6310 -0.0027 1.0190 0.041 Uiso 1 1 calc R . .
H9B H 0.7091 -0.0189 0.9906 0.041 Uiso 1 1 calc R . .
C10 C 0.7589(3) 0.0094(2) 1.04731(13) 0.0587(13) Uani 1 1 d . . .
H10A H 0.7615 -0.0268 1.0603 0.088 Uiso 1 1 calc R . .
H10B H 0.7411 0.0368 1.0669 0.088 Uiso 1 1 calc R . .
H10C H 0.8186 0.0188 1.0388 0.088 Uiso 1 1 calc R . .
C11 C 0.7251(2) -0.01668(13) 0.87418(9) 0.0201(8) Uani 1 1 d . . .
C12 C 0.6517(2) -0.04614(13) 0.85524(10) 0.0222(8) Uani 1 1 d . . .
C13 C 0.5660(2) -0.04331(13) 0.86924(10) 0.0229(8) Uani 1 1 d . . .
C14 C 0.5529(2) -0.00669(13) 0.90118(10) 0.0208(8) Uani 1 1 d . . .
C15 C 0.6224(2) 0.02468(13) 0.91980(9) 0.0197(8) Uani 1 1 d . . .
C16 C 0.7073(2) 0.01860(13) 0.90565(10) 0.0200(8) Uani 1 1 d . . .
H16 H 0.7559 0.0398 0.9182 0.024 Uiso 1 1 calc R . .
C17 C 0.8203(2) -0.02546(13) 0.86177(10) 0.0215(8) Uani 1 1 d . . .
H17 H 0.8221 -0.0634 0.8503 0.026 Uiso 1 1 calc R . .
C18 C 0.8919(2) -0.02317(14) 0.89872(10) 0.0253(8) Uani 1 1 d . . .
H18A H 0.8908 0.0138 0.9110 0.030 Uiso 1 1 calc R . .
H18B H 0.8749 -0.0497 0.9195 0.030 Uiso 1 1 calc R . .
C19 C 0.9880(2) -0.03559(14) 0.88882(11) 0.0299(9) Uani 1 1 d . . .
H19A H 1.0074 -0.0071 0.8700 0.036 Uiso 1 1 calc R . .
H19B H 1.0289 -0.0337 0.9144 0.036 Uiso 1 1 calc R . .
C20 C 0.9978(3) -0.09121(15) 0.86934(13) 0.0424(11) Uani 1 1 d . . .
H20A H 1.0611 -0.0970 0.8642 0.064 Uiso 1 1 calc R . .
H20B H 0.9595 -0.0929 0.8434 0.064 Uiso 1 1 calc R . .
H20C H 0.9792 -0.1198 0.8878 0.064 Uiso 1 1 calc R . .
C21 C 0.8943(2) 0.10338(13) 0.80550(10) 0.0197(8) Uani 1 1 d . . .
C22 C 0.8802(2) 0.08606(14) 0.76465(10) 0.0210(8) Uani 1 1 d . . .
C23 C 0.8523(2) 0.03253(14) 0.75502(10) 0.0226(8) Uani 1 1 d . . .
C24 C 0.8317(2) -0.00248(14) 0.78679(10) 0.0229(8) Uani 1 1 d . . .
C25 C 0.8422(2) 0.01368(13) 0.82760(10) 0.0198(7) Uani 1 1 d . . .
C26 C 0.8740(2) 0.06660(13) 0.83574(10) 0.0195(8) Uani 1 1 d . . .
H26 H 0.8822 0.0782 0.8635 0.023 Uiso 1 1 calc R . .
C27 C 0.9316(2) 0.15981(13) 0.81684(10) 0.0212(8) Uani 1 1 d . . .
H27 H 0.9636 0.1730 0.7932 0.025 Uiso 1 1 calc R . .
C28 C 1.0025(2) 0.15715(14) 0.85408(10) 0.0239(8) Uani 1 1 d . . .
H28A H 0.9722 0.1449 0.8782 0.029 Uiso 1 1 calc R . .
H28B H 1.0482 0.1291 0.8487 0.029 Uiso 1 1 calc R . .
C29 C 1.0511(3) 0.21114(15) 0.86463(11) 0.0326(9) Uani 1 1 d . . .
H29A H 1.0869 0.2219 0.8419 0.039 Uiso 1 1 calc R . .
H29B H 1.0058 0.2402 0.8679 0.039 Uiso 1 1 calc R . .
C30 C 1.1134(3) 0.20597(17) 0.90392(11) 0.0420(11) Uani 1 1 d . . .
H30A H 1.1443 0.2409 0.9099 0.063 Uiso 1 1 calc R . .
H30B H 1.1584 0.1773 0.9006 0.063 Uiso 1 1 calc R . .
H30C H 1.0778 0.1964 0.9266 0.063 Uiso 1 1 calc R . .
C31 C 0.7514(2) 0.24439(13) 0.86565(10) 0.0182(7) Uani 1 1 d . . .
C32 C 0.7169(2) 0.27556(13) 0.83176(10) 0.0205(8) Uani 1 1 d . . .
C33 C 0.7505(2) 0.26976(13) 0.79375(9) 0.0196(8) Uani 1 1 d . . .
C34 C 0.8192(2) 0.23192(13) 0.78957(10) 0.0207(8) Uani 1 1 d . . .
C35 C 0.8555(2) 0.20027(13) 0.82227(9) 0.0189(7) Uani 1 1 d . . .
C36 C 0.8193(2) 0.20704(13) 0.85950(10) 0.0205(8) Uani 1 1 d . . .
H36 H 0.8422 0.1849 0.8819 0.025 Uiso 1 1 calc R . .
C37 C 0.7174(2) 0.25210(14) 0.90785(9) 0.0215(8) Uani 1 1 d . . .
H37 H 0.6899 0.2895 0.9080 0.026 Uiso 1 1 calc R . .
C38 C 0.7948(2) 0.25152(14) 0.94196(10) 0.0253(8) Uani 1 1 d . . .
H38A H 0.7692 0.2539 0.9687 0.030 Uiso 1 1 calc R . .
H38B H 0.8276 0.2163 0.9411 0.030 Uiso 1 1 calc R . .
C39 C 0.8616(3) 0.29838(15) 0.93864(11) 0.0326(9) Uani 1 1 d . . .
H39A H 0.8850 0.2971 0.9113 0.039 Uiso 1 1 calc R . .
H39B H 0.8295 0.3336 0.9409 0.039 Uiso 1 1 calc R . .
C40 C 0.9411(3) 0.29621(18) 0.97143(12) 0.0428(11) Uani 1 1 d . . .
H40A H 0.9816 0.3272 0.9679 0.064 Uiso 1 1 calc R . .
H40B H 0.9743 0.2618 0.9689 0.064 Uiso 1 1 calc R . .
H40C H 0.9186 0.2982 0.9986 0.064 Uiso 1 1 calc R . .
C41 C 0.3841(2) 0.21077(15) 0.89796(10) 0.0280(9) Uani 1 1 d . . .
H41A H 0.3428 0.1789 0.8952 0.034 Uiso 1 1 calc R . .
H41B H 0.3655 0.2343 0.9203 0.034 Uiso 1 1 calc R . .
N42 N 0.37703(19) 0.24217(11) 0.85918(8) 0.0237(7) Uani 1 1 d . . .
C43 C 0.3760(3) 0.20545(15) 0.82350(10) 0.0323(9) Uani 1 1 d . . .
H43A H 0.3227 0.1809 0.8228 0.039 Uiso 1 1 calc R . .
H43B H 0.4311 0.1824 0.8258 0.039 Uiso 1 1 calc R . .
C44 C 0.3720(3) 0.23876(15) 0.78432(11) 0.0315(9) Uani 1 1 d . . .
H44A H 0.4270 0.2617 0.7843 0.038 Uiso 1 1 calc R . .
H44B H 0.3701 0.2138 0.7605 0.038 Uiso 1 1 calc R . .
N45 N 0.29143(19) 0.27396(11) 0.78083(8) 0.0237(7) Uani 1 1 d . . .
C46 C 0.2938(2) 0.31061(14) 0.81632(10) 0.0258(8) Uani 1 1 d . . .
H46A H 0.2391 0.3340 0.8142 0.031 Uiso 1 1 calc R . .
H46B H 0.3475 0.3348 0.8168 0.031 Uiso 1 1 calc R . .
C47 C 0.2977(2) 0.27755(14) 0.85538(10) 0.0263(8) Uani 1 1 d . . .
H47A H 0.2998 0.3027 0.8791 0.032 Uiso 1 1 calc R . .
H47B H 0.2424 0.2549 0.8555 0.032 Uiso 1 1 calc R . .
C48 C 0.4896(2) -0.08019(14) 0.85261(11) 0.0280(8) Uani 1 1 d . . .
H48A H 0.5044 -0.0963 0.8263 0.034 Uiso 1 1 calc R . .
H48B H 0.4827 -0.1106 0.8721 0.034 Uiso 1 1 calc R . .
N49 N 0.4036(2) -0.04972(11) 0.84609(9) 0.0274(7) Uani 1 1 d . . .
C50 C 0.4056(3) -0.01338(15) 0.80990(11) 0.0321(9) Uani 1 1 d . . .
H50A H 0.4141 -0.0357 0.7853 0.039 Uiso 1 1 calc R . .
H50B H 0.4571 0.0123 0.8142 0.039 Uiso 1 1 calc R . .
C51 C 0.3179(2) 0.01864(15) 0.80317(11) 0.0306(9) Uani 1 1 d . . .
H51A H 0.3111 0.0425 0.8271 0.037 Uiso 1 1 calc R . .
H51B H 0.3194 0.0423 0.7787 0.037 Uiso 1 1 calc R . .
N52 N 0.24049(19) -0.01918(12) 0.79735(8) 0.0265(7) Uani 1 1 d . . .
C53 C 0.2385(3) -0.05460(15) 0.83342(10) 0.0297(9) Uani 1 1 d . . .
H53A H 0.1865 -0.0800 0.8294 0.036 Uiso 1 1 calc R . .
H53B H 0.2307 -0.0319 0.8579 0.036 Uiso 1 1 calc R . .
C54 C 0.3260(2) -0.08725(15) 0.84027(11) 0.0289(9) Uani 1 1 d . . .
H54A H 0.3242 -0.1108 0.8647 0.035 Uiso 1 1 calc R . .
H54B H 0.3327 -0.1112 0.8163 0.035 Uiso 1 1 calc R . .
C55 C 0.1551(2) 0.01157(15) 0.78854(10) 0.0286(9) Uani 1 1 d . . .
H55A H 0.1535 0.0428 0.8077 0.034 Uiso 1 1 calc R . .
H55B H 0.1031 -0.0126 0.7925 0.034 Uiso 1 1 calc R . .
C56 C 0.7162(2) 0.30553(13) 0.75781(10) 0.0244(8) Uani 1 1 d . . .
H56A H 0.6562 0.3206 0.7627 0.029 Uiso 1 1 calc R . .
H56B H 0.7582 0.3366 0.7555 0.029 Uiso 1 1 calc R . .
O57 O 0.89464(19) 0.11494(11) 0.95079(8) 0.0445(7) Uani 1 1 d . . .
C58 C 0.9458(3) 0.11548(16) 0.98169(12) 0.0406(10) Uani 1 1 d . . .
C59 C 0.9260(4) 0.1468(2) 1.01888(14) 0.0775(18) Uani 1 1 d . . .
H59A H 0.8690 0.1668 1.0133 0.116 Uiso 1 1 calc R . .
H59B H 0.9752 0.1728 1.0261 0.116 Uiso 1 1 calc R . .
H59C H 0.9209 0.1213 1.0417 0.116 Uiso 1 1 calc R . .
C60 C 1.0327(3) 0.0835(2) 0.98379(17) 0.0747(16) Uani 1 1 d . . .
H60A H 1.0298 0.0532 1.0032 0.112 Uiso 1 1 calc R . .
H60B H 1.0834 0.1076 0.9929 0.112 Uiso 1 1 calc R . .
H60C H 1.0416 0.0689 0.9566 0.112 Uiso 1 1 calc R . .
O61 O 0.1860(2) 0.17284(15) 1.04018(10) 0.0665(10) Uani 1 1 d . . .
C62 C 0.2628(3) 0.16259(17) 1.03299(13) 0.0419(10) Uani 1 1 d . . .
C63 C 0.2965(3) 0.1769(2) 0.99318(13) 0.0662(15) Uani 1 1 d . . .
H63A H 0.2463 0.1905 0.9745 0.099 Uiso 1 1 calc R . .
H63B H 0.3225 0.1443 0.9814 0.099 Uiso 1 1 calc R . .
H63C H 0.3430 0.2053 0.9974 0.099 Uiso 1 1 calc R . .
C64 C 0.3278(4) 0.13545(19) 1.06353(14) 0.0618(14) Uani 1 1 d . . .
H64A H 0.2977 0.1270 1.0881 0.093 Uiso 1 1 calc R . .
H64B H 0.3791 0.1600 1.0707 0.093 Uiso 1 1 calc R . .
H64C H 0.3496 0.1015 1.0519 0.093 Uiso 1 1 calc R . .
O65 O 0.9287(5) 0.3663(3) 0.7481(2) 0.070(2) Uani 0.50 1 d P . .
H65 H 0.9307 0.3862 0.7273 0.105 Uiso 0.50 1 calc PR . .
C66 C 1.0000 0.3282(3) 0.7500 0.0529(17) Uani 1 2 d S . .
H66A H 1.0558 0.3466 0.7438 0.079 Uiso 0.50 1 calc PR . .
H66B H 0.9854 0.2990 0.7300 0.079 Uiso 0.50 1 calc PR . .
H66C H 1.0085 0.3124 0.7776 0.079 Uiso 0.50 1 calc PR . .
O67 O 0.4979(12) 0.3435(6) 0.7744(4) 0.089(5) Uani 0.25 1 d PD . .
H67 H 0.5414 0.3438 0.7927 0.133 Uiso 0.25 1 calc PRD . .
C68 C 0.5000 0.3930(6) 0.7500 0.087(5) Uani 0.50 2 d SPD . .
H68A H 0.5573 0.3948 0.7374 0.131 Uiso 0.25 1 calc PR . .
H68B H 0.4946 0.4250 0.7676 0.131 Uiso 0.25 1 calc PR . .
H68C H 0.4495 0.3926 0.7285 0.131 Uiso 0.25 1 calc PR . .
O69 O 0.6178(6) 0.1118(4) 0.8134(3) 0.087(2) Uiso 0.54 1 d PD A 1
H69 H 0.6261 0.1417 0.8259 0.130 Uiso 0.54 1 calc PR A 1
C70 C 0.6622(8) 0.1123(5) 0.7795(3) 0.085(3) Uiso 0.54 1 d PD A 1
H70A H 0.7098 0.1402 0.7823 0.127 Uiso 0.54 1 calc PR A 1
H70B H 0.6197 0.1208 0.7557 0.127 Uiso 0.54 1 calc PR A 1
H70C H 0.6894 0.0762 0.7758 0.127 Uiso 0.54 1 calc PR A 1
O71 O 0.6023(12) 0.1560(7) 0.8053(6) 0.084(5) Uiso 0.23 1 d PD B 2
H71 H 0.6511 0.1409 0.8140 0.126 Uiso 0.23 1 calc PR B 2
C72 C 0.545(2) 0.1170(12) 0.7834(9) 0.123(11) Uiso 0.23 1 d PD B 2
H72A H 0.5340 0.0861 0.8014 0.185 Uiso 0.23 1 calc PR B 2
H72B H 0.5741 0.1037 0.7597 0.185 Uiso 0.23 1 calc PR B 2
H72C H 0.4871 0.1343 0.7740 0.185 Uiso 0.23 1 calc PR B 2
O73 O 0.5530(15) 0.1040(9) 0.8246(6) 0.111(7) Uiso 0.23 1 d PD C 3
H73 H 0.5875 0.1122 0.8454 0.167 Uiso 0.23 1 calc PR C 3
C74 C 0.6034(19) 0.0762(11) 0.7958(8) 0.094(9) Uiso 0.23 1 d PD C 3
H74A H 0.6651 0.0908 0.7975 0.140 Uiso 0.23 1 calc PR C 3
H74B H 0.5742 0.0817 0.7681 0.140 Uiso 0.23 1 calc PR C 3
H74C H 0.6054 0.0369 0.8022 0.140 Uiso 0.23 1 calc PR C 3

loop_
_atom_site_aniso_label
_atom_site_aniso_U_11
_atom_site_aniso_U_22
_atom_site_aniso_U_33
_atom_site_aniso_U_23
_atom_site_aniso_U_13
_atom_site_aniso_U_12
O2 0.0216(14) 0.0244(13) 0.0357(14) 0.0059(12) 0.0025(11) 0.0000(11)
O4 0.0248(15) 0.0239(13) 0.0324(14) 0.0072(11) 0.0010(11) 0.0067(11)
O12 0.0262(15) 0.0295(14) 0.0315(14) -0.0108(12) 0.0029(11) -0.0024(11)
O14 0.0211(14) 0.0291(14) 0.0313(14) -0.0041(12) 0.0019(11) -0.0029(11)
O22 0.0317(15) 0.0250(13) 0.0194(12) 0.0012(11) 0.0028(10) -0.0043(12)
O24 0.0429(17) 0.0214(13) 0.0204(13) -0.0054(11) -0.0009(12) -0.0039(12)
O32 0.0305(15) 0.0212(13) 0.0258(14) 0.0041(11) 0.0062(11) 0.0057(11)
O34 0.0314(15) 0.0283(14) 0.0159(12) 0.0036(11) 0.0047(10) 0.0073(11)
C1 0.024(2) 0.0209(18) 0.0127(16) -0.0006(14) -0.0001(14) 0.0031(15)
C2 0.022(2) 0.0259(19) 0.0160(17) -0.0039(15) 0.0015(14) -0.0043(16)
C3 0.0184(19) 0.0257(19) 0.0177(17) 0.0011(15) 0.0007(14) 0.0021(16)
C4 0.028(2) 0.0164(17) 0.0204(18) 0.0017(15) 0.0037(15) 0.0040(16)
C5 0.022(2) 0.0229(18) 0.0157(17) -0.0028(15) 0.0036(14) -0.0015(15)
C6 0.0187(19) 0.0267(19) 0.0146(17) -0.0012(15) 0.0005(14) 0.0025(15)
C7 0.0225(19) 0.0198(17) 0.0188(17) -0.0015(15) 0.0012(14) 0.0003(15)
C8 0.028(2) 0.029(2) 0.0182(18) -0.0010(16) -0.0005(15) 0.0045(17)
C9 0.039(2) 0.038(2) 0.025(2) 0.0091(18) -0.0015(17) 0.0049(19)
C10 0.072(4) 0.061(3) 0.037(3) 0.012(2) -0.020(2) 0.015(3)
C11 0.023(2) 0.0196(17) 0.0166(17) 0.0060(15) -0.0027(14) 0.0014(15)
C12 0.027(2) 0.0186(17) 0.0199(18) 0.0005(15) -0.0018(15) 0.0015(16)
C13 0.026(2) 0.0148(17) 0.0272(19) 0.0009(15) -0.0012(15) -0.0012(15)
C14 0.022(2) 0.0207(18) 0.0190(17) 0.0044(15) -0.0017(14) 0.0028(15)
C15 0.024(2) 0.0187(17) 0.0152(17) 0.0031(14) -0.0022(14) 0.0009(15)
C16 0.0205(19) 0.0184(17) 0.0206(18) 0.0029(15) -0.0015(14) -0.0002(15)
C17 0.023(2) 0.0189(17) 0.0220(18) -0.0005(15) -0.0002(15) 0.0024(15)
C18 0.027(2) 0.0278(19) 0.0207(18) 0.0020(16) -0.0029(15) 0.0019(16)
C19 0.027(2) 0.031(2) 0.029(2) 0.0021(17) -0.0067(16) 0.0037(17)
C20 0.031(2) 0.035(2) 0.062(3) -0.005(2) 0.007(2) 0.0081(19)
C21 0.0142(18) 0.0255(19) 0.0191(17) -0.0028(15) -0.0009(14) 0.0030(15)
C22 0.0168(19) 0.029(2) 0.0171(17) 0.0009(16) 0.0013(14) 0.0010(15)
C23 0.0203(19) 0.0257(19) 0.0210(18) -0.0044(16) -0.0014(14) 0.0011(15)
C24 0.020(2) 0.0235(19) 0.0246(19) -0.0041(16) -0.0012(15) 0.0016(15)
C25 0.0186(19) 0.0208(18) 0.0195(17) -0.0015(15) -0.0009(14) 0.0067(15)
C26 0.0173(18) 0.0239(18) 0.0170(17) -0.0012(15) -0.0009(14) 0.0037(15)
C27 0.023(2) 0.0226(18) 0.0177(17) -0.0025(15) 0.0010(14) -0.0028(15)
C28 0.025(2) 0.0281(19) 0.0189(18) 0.0016(16) 0.0026(15) 0.0003(16)
C29 0.028(2) 0.037(2) 0.033(2) -0.0008(18) -0.0003(17) -0.0081(18)
C30 0.039(3) 0.051(3) 0.034(2) -0.006(2) -0.0053(19) -0.016(2)
C31 0.0193(19) 0.0160(17) 0.0190(17) -0.0028(15) 0.0008(14) -0.0050(15)
C32 0.0213(19) 0.0160(17) 0.0236(19) -0.0036(15) -0.0004(15) -0.0027(15)
C33 0.026(2) 0.0148(17) 0.0177(18) 0.0013(14) -0.0030(14) -0.0040(15)
C34 0.024(2) 0.0196(18) 0.0182(18) -0.0006(15) 0.0010(15) -0.0031(16)
C35 0.0163(19) 0.0210(18) 0.0191(18) -0.0013(15) -0.0007(14) -0.0043(15)
C36 0.0223(19) 0.0228(18) 0.0156(17) -0.0004(15) -0.0027(14) -0.0040(15)
C37 0.024(2) 0.0215(18) 0.0190(18) 0.0006(15) 0.0031(15) -0.0004(15)
C38 0.029(2) 0.0271(19) 0.0198(18) -0.0034(16) 0.0038(15) -0.0027(17)
C39 0.033(2) 0.035(2) 0.029(2) -0.0081(18) 0.0020(17) -0.0062(18)
C40 0.036(3) 0.053(3) 0.038(2) -0.016(2) -0.0012(19) -0.009(2)
C41 0.025(2) 0.033(2) 0.026(2) 0.0054(17) 0.0044(16) 0.0055(17)
N42 0.0238(17) 0.0281(16) 0.0189(15) 0.0030(13) 0.0004(12) 0.0069(13)
C43 0.037(2) 0.030(2) 0.029(2) 0.0000(18) -0.0012(17) 0.0136(18)
C44 0.035(2) 0.035(2) 0.025(2) -0.0053(17) 0.0039(17) 0.0113(18)
N45 0.0300(18) 0.0239(15) 0.0167(15) -0.0009(13) -0.0014(13) 0.0053(14)
C46 0.029(2) 0.0239(19) 0.0235(19) -0.0045(16) -0.0022(15) 0.0042(16)
C47 0.027(2) 0.031(2) 0.0213(19) -0.0006(16) 0.0027(15) 0.0068(17)
C48 0.027(2) 0.0238(19) 0.032(2) -0.0014(17) -0.0040(16) -0.0004(16)
N49 0.0262(18) 0.0233(16) 0.0318(17) 0.0003(14) -0.0029(13) -0.0026(14)
C50 0.029(2) 0.035(2) 0.032(2) 0.0044(18) 0.0015(16) -0.0043(18)
C51 0.033(2) 0.028(2) 0.030(2) 0.0086(17) -0.0021(17) -0.0049(18)
N52 0.0278(18) 0.0296(17) 0.0216(16) 0.0060(13) 0.0001(13) -0.0023(14)
C53 0.036(2) 0.030(2) 0.0224(19) 0.0051(17) -0.0013(16) -0.0068(18)
C54 0.027(2) 0.028(2) 0.031(2) 0.0006(17) -0.0036(16) -0.0076(17)
C55 0.028(2) 0.033(2) 0.0245(19) 0.0034(17) 0.0036(16) 0.0039(17)
C56 0.032(2) 0.0183(18) 0.0225(19) -0.0008(15) -0.0005(15) 0.0004(16)
O57 0.0424(18) 0.0515(18) 0.0381(16) -0.0021(14) -0.0042(14) 0.0030(15)
C58 0.043(3) 0.039(2) 0.038(2) 0.005(2) -0.007(2) -0.006(2)
C59 0.129(5) 0.065(3) 0.036(3) -0.003(3) -0.008(3) 0.017(3)
C60 0.060(4) 0.073(4) 0.085(4) 0.003(3) -0.026(3) 0.008(3)
O61 0.047(2) 0.091(3) 0.062(2) -0.0134(19) 0.0098(17) 0.0056(19)
C62 0.040(3) 0.043(2) 0.042(3) -0.008(2) 0.002(2) -0.003(2)
C63 0.060(3) 0.102(4) 0.037(3) 0.008(3) 0.007(2) 0.016(3)
C64 0.081(4) 0.046(3) 0.058(3) 0.017(2) 0.006(3) 0.012(3)
O65 0.073(5) 0.077(5) 0.061(5) 0.011(4) 0.008(4) 0.032(4)
C66 0.043(4) 0.046(4) 0.068(5) 0.000 0.001(3) 0.000
O67 0.091(12) 0.091(11) 0.085(11) 0.022(9) 0.007(10) 0.004(10)
C68 0.081(13) 0.075(12) 0.104(14) 0.000 0.002(10) 0.000

loop_
_atom_type_symbol
_atom_type_description
_atom_type_scat_dispersion_real
_atom_type_scat_dispersion_imag
_atom_type_scat_source
C C 0.0033 0.0016 'International Tables Vol C Tables 4.2.6.8 and 6.1.1.4'
H H 0.0000 0.0000 'International Tables Vol C Tables 4.2.6.8 and 6.1.1.4'
N N 0.0061 0.0033 'International Tables Vol C Tables 4.2.6.8 and 6.1.1.4'
O O 0.0106 0.0060 'International Tables Vol C Tables 4.2.6.8 and 6.1.1.4'

loop_
_geom_angle_atom_site_label_1
_geom_angle_atom_site_label_2
_geom_angle_atom_site_label_3
_geom_angle
_geom_angle_site_symmetry_1
_geom_angle_site_symmetry_3
C2 O2 H2 109.5 . .
C4 O4 H4 109.5 . .
C12 O12 H12 109.5 . .
C14 O14 H14 109.5 . .
C22 O22 H22 109.5 . .
C24 O24 H24 109.5 . .
C32 O32 H32 109.5 . .
C34 O34 H34 109.5 . .
C6 C1 C2 117.8(3) . .
C6 C1 C7 122.0(3) . .
C2 C1 C7 120.2(3) . .
O2 C2 C3 116.0(3) . .
O2 C2 C1 122.6(3) . .
C3 C2 C1 121.3(3) . .
C4 C3 C2 118.0(3) . .
C4 C3 C41 119.9(3) . .
C2 C3 C41 122.0(3) . .
O4 C4 C5 118.4(3) . .
O4 C4 C3 118.9(3) . .
C5 C4 C3 122.7(3) . .
C6 C5 C4 116.8(3) . .
C6 C5 C37 123.9(3) . .
C4 C5 C37 119.2(3) . .
C5 C6 C1 123.3(3) . .
C5 C6 H6 118.4 . .
C1 C6 H6 118.4 . .
C1 C7 C15 110.7(3) . .
C1 C7 C8 113.3(3) . .
C15 C7 C8 113.1(3) . .
C1 C7 H7 106.4 . .
C15 C7 H7 106.4 . .
C8 C7 H7 106.4 . .
C9 C8 C7 113.0(3) . .
C9 C8 H8A 109.0 . .
C7 C8 H8A 109.0 . .
C9 C8 H8B 109.0 . .
C7 C8 H8B 109.0 . .
H8A C8 H8B 107.8 . .
C10 C9 C8 112.4(3) . .
C10 C9 H9A 109.1 . .
C8 C9 H9A 109.1 . .
C10 C9 H9B 109.1 . .
C8 C9 H9B 109.1 . .
H9A C9 H9B 107.9 . .
C9 C10 H10A 109.5 . .
C9 C10 H10B 109.5 . .
H10A C10 H10B 109.5 . .
C9 C10 H10C 109.5 . .
H10A C10 H10C 109.5 . .
H10B C10 H10C 109.5 . .
C16 C11 C12 117.1(3) . .
C16 C11 C17 122.1(3) . .
C12 C11 C17 120.8(3) . .
O12 C12 C13 116.5(3) . .
O12 C12 C11 121.9(3) . .
C13 C12 C11 121.6(3) . .
C12 C13 C14 118.1(3) . .
C12 C13 C48 122.0(3) . .
C14 C13 C48 119.9(3) . .
C15 C14 O14 119.1(3) . .
C15 C14 C13 122.3(3) . .
O14 C14 C13 118.6(3) . .
C14 C15 C16 117.1(3) . .
C14 C15 C7 121.4(3) . .
C16 C15 C7 121.5(3) . .
C11 C16 C15 123.6(3) . .
C11 C16 H16 118.2 . .
C15 C16 H16 118.2 . .
C11 C17 C25 111.9(3) . .
C11 C17 C18 112.1(3) . .
C25 C17 C18 112.1(3) . .
C11 C17 H17 106.8 . .
C25 C17 H17 106.8 . .
C18 C17 H17 106.8 . .
C19 C18 C17 114.7(3) . .
C19 C18 H18A 108.6 . .
C17 C18 H18A 108.6 . .
C19 C18 H18B 108.6 . .
C17 C18 H18B 108.6 . .
H18A C18 H18B 107.6 . .
C20 C19 C18 113.4(3) . .
C20 C19 H19A 108.9 . .
C18 C19 H19A 108.9 . .
C20 C19 H19B 108.9 . .
C18 C19 H19B 108.9 . .
H19A C19 H19B 107.7 . .
C19 C20 H20A 109.5 . .
C19 C20 H20B 109.5 . .
H20A C20 H20B 109.5 . .
C19 C20 H20C 109.5 . .
H20A C20 H20C 109.5 . .
H20B C20 H20C 109.5 . .
C26 C21 C22 117.6(3) . .
C26 C21 C27 120.6(3) . .
C22 C21 C27 121.8(3) . .
O22 C22 C23 116.5(3) . .
O22 C22 C21 122.7(3) . .
C23 C22 C21 120.9(3) . .
C22 C23 C24 118.8(3) . .
C22 C23 C55 121.6(3) . 2_656
C24 C23 C55 119.6(3) . 2_656
O24 C24 C25 118.8(3) . .
O24 C24 C23 119.2(3) . .
C25 C24 C23 122.0(3) . .
C24 C25 C26 117.0(3) . .
C24 C25 C17 121.0(3) . .
C26 C25 C17 122.0(3) . .
C21 C26 C25 123.6(3) . .
C21 C26 H26 118.2 . .
C25 C26 H26 118.2 . .
C21 C27 C35 111.1(3) . .
C21 C27 C28 111.3(3) . .
C35 C27 C28 113.3(3) . .
C21 C27 H27 106.9 . .
C35 C27 H27 106.9 . .
C28 C27 H27 106.9 . .
C29 C28 C27 114.7(3) . .
C29 C28 H28A 108.6 . .
C27 C28 H28A 108.6 . .
C29 C28 H28B 108.6 . .
C27 C28 H28B 108.6 . .
H28A C28 H28B 107.6 . .
C30 C29 C28 111.0(3) . .
C30 C29 H29A 109.4 . .
C28 C29 H29A 109.4 . .
C30 C29 H29B 109.4 . .
C28 C29 H29B 109.4 . .
H29A C29 H29B 108.0 . .
C29 C30 H30A 109.5 . .
C29 C30 H30B 109.5 . .
H30A C30 H30B 109.5 . .
C29 C30 H30C 109.5 . .
H30A C30 H30C 109.5 . .
H30B C30 H30C 109.5 . .
C36 C31 C32 117.3(3) . .
C36 C31 C37 121.1(3) . .
C32 C31 C37 121.6(3) . .
O32 C32 C33 116.7(3) . .
O32 C32 C31 122.0(3) . .
C33 C32 C31 121.3(3) . .
C32 C33 C34 118.8(3) . .
C32 C33 C56 121.0(3) . .
C34 C33 C56 120.2(3) . .
O34 C34 C35 118.5(3) . .
O34 C34 C33 119.6(3) . .
C35 C34 C33 121.9(3) . .
C36 C35 C34 117.3(3) . .
C36 C35 C27 122.1(3) . .
C34 C35 C27 120.6(3) . .
C31 C36 C35 123.4(3) . .
C31 C36 H36 118.3 . .
C35 C36 H36 118.3 . .
C31 C37 C5 111.4(3) . .
C31 C37 C38 112.0(3) . .
C5 C37 C38 113.3(3) . .
C31 C37 H37 106.6 . .
C5 C37 H37 106.6 . .
C38 C37 H37 106.6 . .
C39 C38 C37 113.0(3) . .
C39 C38 H38A 109.0 . .
C37 C38 H38A 109.0 . .
C39 C38 H38B 109.0 . .
C37 C38 H38B 109.0 . .
H38A C38 H38B 107.8 . .
C40 C39 C38 113.0(3) . .
C40 C39 H39A 109.0 . .
C38 C39 H39A 109.0 . .
C40 C39 H39B 109.0 . .
C38 C39 H39B 109.0 . .
H39A C39 H39B 107.8 . .
C39 C40 H40A 109.5 . .
C39 C40 H40B 109.5 . .
H40A C40 H40B 109.5 . .
C39 C40 H40C 109.5 . .
H40A C40 H40C 109.5 . .
H40B C40 H40C 109.5 . .
N42 C41 C3 110.8(3) . .
N42 C41 H41A 109.5 . .
C3 C41 H41A 109.5 . .
N42 C41 H41B 109.5 . .
C3 C41 H41B 109.5 . .
H41A C41 H41B 108.1 . .
C47 N42 C43 110.1(3) . .
C47 N42 C41 112.0(3) . .
C43 N42 C41 111.2(3) . .
N42 C43 C44 110.1(3) . .
N42 C43 H43A 109.6 . .
C44 C43 H43A 109.6 . .
N42 C43 H43B 109.6 . .
C44 C43 H43B 109.6 . .
H43A C43 H43B 108.2 . .
N45 C44 C43 110.4(3) . .
N45 C44 H44A 109.6 . .
C43 C44 H44A 109.6 . .
N45 C44 H44B 109.6 . .
C43 C44 H44B 109.6 . .
H44A C44 H44B 108.1 . .
C46 N45 C44 109.6(3) . .
C46 N45 C56 110.9(3) . 2_656
C44 N45 C56 111.7(3) . 2_656
N45 C46 C47 110.1(3) . .
N45 C46 H46A 109.6 . .
C47 C46 H46A 109.6 . .
N45 C46 H46B 109.6 . .
C47 C46 H46B 109.6 . .
H46A C46 H46B 108.2 . .
N42 C47 C46 111.0(3) . .
N42 C47 H47A 109.4 . .
C46 C47 H47A 109.4 . .
N42 C47 H47B 109.4 . .
C46 C47 H47B 109.4 . .
H47A C47 H47B 108.0 . .
N49 C48 C13 111.3(3) . .
N49 C48 H48A 109.4 . .
C13 C48 H48A 109.4 . .
N49 C48 H48B 109.4 . .
C13 C48 H48B 109.4 . .
H48A C48 H48B 108.0 . .
C54 N49 C48 111.2(3) . .
C54 N49 C50 110.0(3) . .
C48 N49 C50 109.7(3) . .
N49 C50 C51 110.1(3) . .
N49 C50 H50A 109.6 . .
C51 C50 H50A 109.6 . .
N49 C50 H50B 109.6 . .
C51 C50 H50B 109.6 . .
H50A C50 H50B 108.1 . .
N52 C51 C50 110.2(3) . .
N52 C51 H51A 109.6 . .
C50 C51 H51A 109.6 . .
N52 C51 H51B 109.6 . .
C50 C51 H51B 109.6 . .
H51A C51 H51B 108.1 . .
C53 N52 C51 109.8(3) . .
C53 N52 C55 112.1(3) . .
C51 N52 C55 110.6(3) . .
N52 C53 C54 110.3(3) . .
N52 C53 H53A 109.6 . .
C54 C53 H53A 109.6 . .
N52 C53 H53B 109.6 . .
C54 C53 H53B 109.6 . .
H53A C53 H53B 108.1 . .
N49 C54 C53 109.9(3) . .
N49 C54 H54A 109.7 . .
C53 C54 H54A 109.7 . .
N49 C54 H54B 109.7 . .
C53 C54 H54B 109.7 . .
H54A C54 H54B 108.2 . .
N52 C55 C23 110.1(3) . 2_656
N52 C55 H55A 109.6 . .
C23 C55 H55A 109.6 2_656 .
N52 C55 H55B 109.6 . .
C23 C55 H55B 109.6 2_656 .
H55A C55 H55B 108.2 . .
N45 C56 C33 111.1(3) 2_656 .
N45 C56 H56A 109.4 2_656 .
C33 C56 H56A 109.4 . .
N45 C56 H56B 109.4 2_656 .
C33 C56 H56B 109.4 . .
H56A C56 H56B 108.0 . .
O57 C58 C59 122.4(4) . .
O57 C58 C60 120.2(4) . .
C59 C58 C60 117.4(4) . .
C58 C59 H59A 109.5 . .
C58 C59 H59B 109.5 . .
H59A C59 H59B 109.5 . .
C58 C59 H59C 109.5 . .
H59A C59 H59C 109.5 . .
H59B C59 H59C 109.5 . .
C58 C60 H60A 109.5 . .
C58 C60 H60B 109.5 . .
H60A C60 H60B 109.5 . .
C58 C60 H60C 109.5 . .
H60A C60 H60C 109.5 . .
H60B C60 H60C 109.5 . .
O61 C62 C64 121.8(4) . .
O61 C62 C63 121.5(4) . .
C64 C62 C63 116.7(4) . .
C62 C63 H63A 109.5 . .
C62 C63 H63B 109.5 . .
H63A C63 H63B 109.5 . .
C62 C63 H63C 109.5 . .
H63A C63 H63C 109.5 . .
H63B C63 H63C 109.5 . .
C62 C64 H64A 109.5 . .
C62 C64 H64B 109.5 . .
H64A C64 H64B 109.5 . .
C62 C64 H64C 109.5 . .
H64A C64 H64C 109.5 . .
H64B C64 H64C 109.5 . .
C66 O65 H65 109.5 . .
O65 C66 H66A 109.5 . .
O65 C66 H66B 109.5 . .
H66A C66 H66B 109.5 . .
O65 C66 H66C 109.5 . .
H66A C66 H66C 109.5 . .
H66B C66 H66C 109.5 . .
C68 O67 H67 109.5 . .
O67 C68 H68A 109.5 . .
O67 C68 H68B 109.5 . .
H68A C68 H68B 109.5 . .
O67 C68 H68C 109.5 . .
H68A C68 H68C 109.5 . .
H68B C68 H68C 109.5 . .
C72 O71 H71 109.5 . .
O71 C72 H72A 109.5 . .
O71 C72 H72B 109.5 . .
H72A C72 H72B 109.5 . .
O71 C72 H72C 109.5 . .
H72A C72 H72C 109.5 . .
H72B C72 H72C 109.5 . .

loop_
_geom_bond_atom_site_label_1
_geom_bond_atom_site_label_2
_geom_bond_distance
_geom_bond_site_symmetry_2
O2 C2 1.381(4) .
O2 H2 0.8400 .
O4 C4 1.381(4) .
O4 H4 0.8400 .
O12 C12 1.379(4) .
O12 H12 0.8400 .
O14 C14 1.386(4) .
O14 H14 0.8400 .
O22 C22 1.367(4) .
O22 H22 0.8400 .
O24 C24 1.386(4) .
O24 H24 0.8400 .
O32 C32 1.383(4) .
O32 H32 0.8400 .
O34 C34 1.380(4) .
O34 H34 0.8400 .
C1 C6 1.395(5) .
C1 C2 1.399(5) .
C1 C7 1.522(4) .
C2 C3 1.398(5) .
C3 C4 1.398(5) .
C3 C41 1.506(5) .
C4 C5 1.395(5) .
C5 C6 1.386(4) .
C5 C37 1.529(5) .
C6 H6 0.9500 .
C7 C15 1.526(4) .
C7 C8 1.536(4) .
C7 H7 1.0000 .
C8 C9 1.525(5) .
C8 H8A 0.9900 .
C8 H8B 0.9900 .
C9 C10 1.507(5) .
C9 H9A 0.9900 .
C9 H9B 0.9900 .
C10 H10A 0.9800 .
C10 H10B 0.9800 .
C10 H10C 0.9800 .
C11 C16 1.388(5) .
C11 C12 1.402(5) .
C11 C17 1.521(5) .
C12 C13 1.393(5) .
C13 C14 1.404(5) .
C13 C48 1.511(5) .
C14 C15 1.380(5) .
C15 C16 1.391(4) .
C16 H16 0.9500 .
C17 C25 1.530(5) .
C17 C18 1.538(4) .
C17 H17 1.0000 .
C18 C19 1.523(5) .
C18 H18A 0.9900 .
C18 H18B 0.9900 .
C19 C20 1.513(5) .
C19 H19A 0.9900 .
C19 H19B 0.9900 .
C20 H20A 0.9800 .
C20 H20B 0.9800 .
C20 H20C 0.9800 .
C21 C26 1.392(4) .
C21 C22 1.402(4) .
C21 C27 1.518(5) .
C22 C23 1.398(5) .
C23 C24 1.403(5) .
C23 C55 1.512(5) 2_656
C24 C25 1.391(4) .
C25 C26 1.392(5) .
C26 H26 0.9500 .
C27 C35 1.523(5) .
C27 C28 1.539(4) .
C27 H27 1.0000 .
C28 C29 1.527(5) .
C28 H28A 0.9900 .
C28 H28B 0.9900 .
C29 C30 1.522(5) .
C29 H29A 0.9900 .
C29 H29B 0.9900 .
C30 H30A 0.9800 .
C30 H30B 0.9800 .
C30 H30C 0.9800 .
C31 C36 1.387(5) .
C31 C32 1.405(5) .
C31 C37 1.528(4) .
C32 C33 1.392(4) .
C33 C34 1.392(5) .
C33 C56 1.517(4) .
C34 C35 1.390(4) .
C35 C36 1.389(4) .
C36 H36 0.9500 .
C37 C38 1.529(5) .
C37 H37 1.0000 .
C38 C39 1.524(5) .
C38 H38A 0.9900 .
C38 H38B 0.9900 .
C39 C40 1.523(5) .
C39 H39A 0.9900 .
C39 H39B 0.9900 .
C40 H40A 0.9800 .
C40 H40B 0.9800 .
C40 H40C 0.9800 .
C41 N42 1.481(4) .
C41 H41A 0.9900 .
C41 H41B 0.9900 .
N42 C47 1.456(4) .
N42 C43 1.473(4) .
C43 C44 1.517(5) .
C43 H43A 0.9900 .
C43 H43B 0.9900 .
C44 N45 1.468(4) .
C44 H44A 0.9900 .
C44 H44B 0.9900 .
N45 C46 1.466(4) .
N45 C56 1.479(4) 2_656
C46 C47 1.511(5) .
C46 H46A 0.9900 .
C46 H46B 0.9900 .
C47 H47A 0.9900 .
C47 H47B 0.9900 .
C48 N49 1.476(4) .
C48 H48A 0.9900 .
C48 H48B 0.9900 .
N49 C54 1.470(4) .
N49 C50 1.484(4) .
C50 C51 1.517(5) .
C50 H50A 0.9900 .
C50 H50B 0.9900 .
C51 N52 1.472(4) .
C51 H51A 0.9900 .
C51 H51B 0.9900 .
N52 C53 1.468(4) .
N52 C55 1.479(4) .
C53 C54 1.523(5) .
C53 H53A 0.9900 .
C53 H53B 0.9900 .
C54 H54A 0.9900 .
C54 H54B 0.9900 .
C55 C23 1.512(5) 2_656
C55 H55A 0.9900 .
C55 H55B 0.9900 .
C56 N45 1.479(4) 2_656
C56 H56A 0.9900 .
C56 H56B 0.9900 .
O57 C58 1.209(4) .
C58 C59 1.491(6) .
C58 C60 1.504(6) .
C59 H59A 0.9800 .
C59 H59B 0.9800 .
C59 H59C 0.9800 .
C60 H60A 0.9800 .
C60 H60B 0.9800 .
C60 H60C 0.9800 .
O61 C62 1.211(5) .
C62 C64 1.482(6) .
C62 C63 1.482(6) .
C63 H63A 0.9800 .
C63 H63B 0.9800 .
C63 H63C 0.9800 .
C64 H64A 0.9800 .
C64 H64B 0.9800 .
C64 H64C 0.9800 .
O65 C66 1.407(7) .
O65 H65 0.8400 .
C66 H66A 0.9800 .
C66 H66B 0.9800 .
C66 H66C 0.9800 .
O67 C68 1.451(14) .
O67 H67 0.8400 .
C68 H68A 0.9800 .
C68 H68B 0.9800 .
C68 H68C 0.9800 .
O69 C70 1.344(8) .
O69 H69 0.8400 .
C70 H70A 0.9800 .
C70 H70B 0.9800 .
C70 H70C 0.9800 .
O71 C72 1.429(10) .
O71 H71 0.8400 .
C72 H72A 0.9800 .
C72 H72B 0.9800 .
C72 H72C 0.9800 .
O73 C74 1.428(10) .
O73 H73 0.8400 .
C74 H74A 0.9800 .
C74 H74B 0.9800 .
C74 H74C 0.9800 .

loop_
_geom_hbond_atom_site_label_D
_geom_hbond_atom_site_label_H
_geom_hbond_atom_site_label_A
_geom_hbond_distance_DH
_geom_hbond_distance_HA
_geom_hbond_distance_DA
_geom_hbond_angle_DHA
_geom_hbond_site_symmetry_A
O2 H2 O14 0.84 1.91 2.745(3) 169.9 .
O4 H4 N42 0.84 1.83 2.588(4) 148.6 .
O12 H12 O24 0.84 1.88 2.713(3) 170.5 .
O14 H14 N49 0.84 1.87 2.621(4) 148.9 .
O22 H22 O34 0.84 1.92 2.739(3) 166.5 .
O24 H24 N52 0.84 1.86 2.607(4) 147.6 2_656
O32 H32 O4 0.84 1.86 2.699(3) 177.8 .
O34 H34 N45 0.84 1.84 2.593(4) 148.9 2_656
O65 H65 O12 0.84 2.19 2.881(7) 138.9 4_656
O67 H67 O32 0.84 2.15 2.953(16) 160.0 .

loop_
_geom_torsion_atom_site_label_1
_geom_torsion_atom_site_label_2
_geom_torsion_atom_site_label_3
_geom_torsion_atom_site_label_4
_geom_torsion
_geom_torsion_site_symmetry_1
_geom_torsion_site_symmetry_4
C6 C1 C2 O2 -179.9(3) . .
C7 C1 C2 O2 1.1(5) . .
C6 C1 C2 C3 -1.7(5) . .
C7 C1 C2 C3 179.2(3) . .
O2 C2 C3 C4 -179.8(3) . .
C1 C2 C3 C4 1.9(5) . .
O2 C2 C3 C41 2.1(5) . .
C1 C2 C3 C41 -176.2(3) . .
C2 C3 C4 O4 178.2(3) . .
C41 C3 C4 O4 -3.6(5) . .
C2 C3 C4 C5 -1.2(5) . .
C41 C3 C4 C5 177.0(3) . .
O4 C4 C5 C6 -179.2(3) . .
C3 C4 C5 C6 0.2(5) . .
O4 C4 C5 C37 -0.7(4) . .
C3 C4 C5 C37 178.7(3) . .
C4 C5 C6 C1 0.1(5) . .
C37 C5 C6 C1 -178.4(3) . .
C2 C1 C6 C5 0.7(5) . .
C7 C1 C6 C5 179.7(3) . .
C6 C1 C7 C15 -88.1(4) . .
C2 C1 C7 C15 90.9(4) . .
C6 C1 C7 C8 40.1(4) . .
C2 C1 C7 C8 -140.9(3) . .
C1 C7 C8 C9 172.3(3) . .
C15 C7 C8 C9 -60.7(4) . .
C7 C8 C9 C10 -175.4(3) . .
C16 C11 C12 O12 178.7(3) . .
C17 C11 C12 O12 -4.0(5) . .
C16 C11 C12 C13 -4.6(5) . .
C17 C11 C12 C13 172.6(3) . .
O12 C12 C13 C14 -178.4(3) . .
C11 C12 C13 C14 4.8(5) . .
O12 C12 C13 C48 4.8(5) . .
C11 C12 C13 C48 -172.1(3) . .
C12 C13 C14 C15 -2.4(5) . .
C48 C13 C14 C15 174.6(3) . .
C12 C13 C14 O14 177.6(3) . .
C48 C13 C14 O14 -5.5(5) . .
O14 C14 C15 C16 179.9(3) . .
C13 C14 C15 C16 -0.1(5) . .
O14 C14 C15 C7 -1.5(5) . .
C13 C14 C15 C7 178.5(3) . .
C1 C7 C15 C14 -93.9(4) . .
C8 C7 C15 C14 137.8(3) . .
C1 C7 C15 C16 84.7(4) . .
C8 C7 C15 C16 -43.7(4) . .
C12 C11 C16 C15 2.0(5) . .
C17 C11 C16 C15 -175.2(3) . .
C14 C15 C16 C11 0.3(5) . .
C7 C15 C16 C11 -178.3(3) . .
C16 C11 C17 C25 -91.9(4) . .
C12 C11 C17 C25 91.0(4) . .
C16 C11 C17 C18 35.0(4) . .
C12 C11 C17 C18 -142.1(3) . .
C11 C17 C18 C19 176.0(3) . .
C25 C17 C18 C19 -57.2(4) . .
C17 C18 C19 C20 -57.8(4) . .
C26 C21 C22 O22 177.1(3) . .
C27 C21 C22 O22 -3.7(5) . .
C26 C21 C22 C23 -4.1(5) . .
C27 C21 C22 C23 175.1(3) . .
O22 C22 C23 C24 -176.1(3) . .
C21 C22 C23 C24 5.0(5) . .
O22 C22 C23 C55 4.6(5) . 2_656
C21 C22 C23 C55 -174.3(3) . 2_656
C22 C23 C24 O24 175.5(3) . .
C55 C23 C24 O24 -5.2(5) 2_656 .
C22 C23 C24 C25 -3.0(5) . .
C55 C23 C24 C25 176.3(3) 2_656 .
O24 C24 C25 C26 -178.2(3) . .
C23 C24 C25 C26 0.3(5) . .
O24 C24 C25 C17 2.1(5) . .
C23 C24 C25 C17 -179.4(3) . .
C11 C17 C25 C24 -95.8(4) . .
C18 C17 C25 C24 137.3(3) . .
C11 C17 C25 C26 84.6(4) . .
C18 C17 C25 C26 -42.3(4) . .
C22 C21 C26 C25 1.2(5) . .
C27 C21 C26 C25 -178.0(3) . .
C24 C25 C26 C21 0.6(5) . .
C17 C25 C26 C21 -179.7(3) . .
C26 C21 C27 C35 -85.8(4) . .
C22 C21 C27 C35 95.1(4) . .
C26 C21 C27 C28 41.4(4) . .
C22 C21 C27 C28 -137.7(3) . .
C21 C27 C28 C29 173.5(3) . .
C35 C27 C28 C29 -60.5(4) . .
C27 C28 C29 C30 174.9(3) . .
C36 C31 C32 O32 -178.6(3) . .
C37 C31 C32 O32 0.0(5) . .
C36 C31 C32 C33 -1.0(5) . .
C37 C31 C32 C33 177.6(3) . .
O32 C32 C33 C34 178.2(3) . .
C31 C32 C33 C34 0.4(5) . .
O32 C32 C33 C56 0.8(4) . .
C31 C32 C33 C56 -177.0(3) . .
C32 C33 C34 O34 179.0(3) . .
C56 C33 C34 O34 -3.5(5) . .
C32 C33 C34 C35 -0.6(5) . .
C56 C33 C34 C35 176.9(3) . .
O34 C34 C35 C36 -178.4(3) . .
C33 C34 C35 C36 1.2(5) . .
O34 C34 C35 C27 1.3(5) . .
C33 C34 C35 C27 -179.1(3) . .
C21 C27 C35 C36 87.9(4) . .
C28 C27 C35 C36 -38.3(4) . .
C21 C27 C35 C34 -91.8(4) . .
C28 C27 C35 C34 142.1(3) . .
C32 C31 C36 C35 1.7(5) . .
C37 C31 C36 C35 -176.9(3) . .
C34 C35 C36 C31 -1.8(5) . .
C27 C35 C36 C31 178.5(3) . .
C36 C31 C37 C5 -87.1(4) . .
C32 C31 C37 C5 94.4(4) . .
C36 C31 C37 C38 40.9(4) . .
C32 C31 C37 C38 -137.6(3) . .
C6 C5 C37 C31 88.0(4) . .
C4 C5 C37 C31 -90.4(4) . .
C6 C5 C37 C38 -39.3(4) . .
C4 C5 C37 C38 142.3(3) . .
C31 C37 C38 C39 62.8(4) . .
C5 C37 C38 C39 -170.2(3) . .
C37 C38 C39 C40 -177.3(3) . .
C4 C3 C41 N42 42.9(4) . .
C2 C3 C41 N42 -139.0(3) . .
C3 C41 N42 C47 -159.4(3) . .
C3 C41 N42 C43 76.9(4) . .
C47 N42 C43 C44 57.3(4) . .
C41 N42 C43 C44 -178.0(3) . .
N42 C43 C44 N45 -58.2(4) . .
C43 C44 N45 C46 58.7(4) . .
C43 C44 N45 C56 -177.9(3) . 2_656
C44 N45 C46 C47 -58.5(4) . .
C56 N45 C46 C47 177.7(3) 2_656 .
C43 N42 C47 C46 -57.7(4) . .
C41 N42 C47 C46 178.0(3) . .
N45 C46 C47 N42 58.6(4) . .
C12 C13 C48 N49 -138.1(3) . .
C14 C13 C48 N49 45.1(4) . .
C13 C48 N49 C54 -165.3(3) . .
C13 C48 N49 C50 72.8(4) . .
C54 N49 C50 C51 58.1(4) . .
C48 N49 C50 C51 -179.4(3) . .
N49 C50 C51 N52 -58.4(4) . .
C50 C51 N52 C53 58.9(4) . .
C50 C51 N52 C55 -176.9(3) . .
C51 N52 C53 C54 -59.1(4) . .
C55 N52 C53 C54 177.6(3) . .
C48 N49 C54 C53 -179.7(3) . .
C50 N49 C54 C53 -58.1(4) . .
N52 C53 C54 N49 59.0(4) . .
C53 N52 C55 C23 -161.8(3) . 2_656
C51 N52 C55 C23 75.4(3) . 2_656
C32 C33 C56 N45 -142.0(3) . 2_656
C34 C33 C56 N45 40.7(4) . 2_656
